data_2104967
loop_
_publ_author_name
'Gholivand, Khodayar'
'Mahzouni, Hamid Reza'

_publ_section_title
;
 Solid-state and gas-phase structures of two conformers of
 <i>N</i>-(4-methylphenyl)-<i>N</i>',<i>N</i>''-bis(morpholinyl)
 phosphoric triamide; insights from X-ray crystallography and DFT
 calculations
;
_journal_coeditor_code SO5046
_journal_issue 3
_journal_name_full 'Acta Crystallographica Section B'
_journal_page_first 238
_journal_page_last 243
_journal_paper_doi 10.1107/S0108768111010470
_journal_volume 67
_journal_year 2011
_chemical_formula_moiety 'C15 H24 N3 O3 P'
_chemical_formula_sum 'C15 H24 N3 O3 P'
_chemical_formula_weight 325.34
_chemical_name_systematic
;
 ?
;
_space_group_IT_number 14
_symmetry_cell_setting monoclinic
_symmetry_space_group_name_Hall '-P 2yn'
_symmetry_space_group_name_H-M 'P 1 21/n 1'
_atom_sites_solution_hydrogens mixed
_atom_sites_solution_primary direct
_atom_sites_solution_secondary difmap
_audit_creation_method SHELXL-97
_cell_angle_alpha 90.00
_cell_angle_beta 96.029(6)
_cell_angle_gamma 90.00
_cell_formula_units_Z 8
_cell_length_a 9.517(3)
_cell_length_b 10.723(3)
_cell_length_c 32.993(8)
_cell_measurement_reflns_used 2756
_cell_measurement_temperature 120(2)
_cell_measurement_theta_max 26.0
_cell_measurement_theta_min 2.3
_cell_volume 3348.3(16)
_computing_cell_refinement 'SAINTPlus (Bruker, 1998a)'
_computing_data_collection 'SMART (Bruker, 1998b)'
_computing_data_reduction 'SAINTPlus (Bruker, 1998a)'
_computing_molecular_graphics 'SHELXTL ver. 5.1 (Sheldrick, 1998a)'
_computing_publication_material 'SHELXTL ver. 5.1 (Sheldrick, 1998a)'
_computing_structure_refinement 'SHELXTL ver. 5.1 (Sheldrick, 1998a)'
_computing_structure_solution 'SHELXTL ver. 5.1 (Sheldrick, 1998a)'
_diffrn_ambient_temperature 120(2)
_diffrn_measured_fraction_theta_full 0.982
_diffrn_measured_fraction_theta_max 0.982
_diffrn_measurement_device_type 'Bruker SMART 1000 CCD area detector'
_diffrn_measurement_method '\w scans'
_diffrn_radiation_monochromator graphite
_diffrn_radiation_source 'normal-focus sealed tube'
_diffrn_radiation_type MoK\a
_diffrn_radiation_wavelength 0.71073
_diffrn_reflns_av_R_equivalents 0.0681
_diffrn_reflns_av_sigmaI/netI 0.1056
_diffrn_reflns_limit_h_max 11
_diffrn_reflns_limit_h_min -11
_diffrn_reflns_limit_k_max 12
_diffrn_reflns_limit_k_min -12
_diffrn_reflns_limit_l_max 17
_diffrn_reflns_limit_l_min -40
_diffrn_reflns_number 16054
_diffrn_reflns_theta_full 26.00
_diffrn_reflns_theta_max 26.00
_diffrn_reflns_theta_min 2.00
_exptl_absorpt_coefficient_mu 0.180
_exptl_absorpt_correction_type none
_exptl_crystal_colour colorless
_exptl_crystal_density_diffrn 1.291
_exptl_crystal_density_method 'not measured'
_exptl_crystal_description plate
_exptl_crystal_F_000 1392
_exptl_crystal_size_max 0.50
_exptl_crystal_size_mid 0.15
_exptl_crystal_size_min 0.05
_refine_diff_density_max 0.421
_refine_diff_density_min -0.362
_refine_ls_extinction_method none
_refine_ls_goodness_of_fit_ref 0.868
_refine_ls_hydrogen_treatment mixed
_refine_ls_matrix_type full
_refine_ls_number_parameters 407
_refine_ls_number_reflns 6459
_refine_ls_number_restraints 0
_refine_ls_restrained_S_all 0.868
_refine_ls_R_factor_all 0.1087
_refine_ls_R_factor_gt 0.0514
_refine_ls_shift/su_max 0.001
_refine_ls_shift/su_mean 0.000
_refine_ls_structure_factor_coef Fsqd
_refine_ls_weighting_details 'calc w=1/[\s^2^(Fo^2^)+(0.0456P)^2^+0.0000P] where P=(Fo^2^+2Fc^2^)/3'
_refine_ls_weighting_scheme calc
_refine_ls_wR_factor_gt 0.1013
_refine_ls_wR_factor_ref 0.1191
_reflns_number_gt 3369
_reflns_number_total 6459
_reflns_threshold_expression I>2\s(I)
_cod_data_source_file so5046.cif
_cod_data_source_block I
_cod_depositor_comments
;
The following automatic conversions were performed:

'_symmetry_cell_setting' value 'Monoclinic' changed to 'monoclinic'
according to /home/saulius/struct/CIF-dictionaries/cif_core.dic
dictionary named 'cif_core.dic' version 2.4.1 from 2010-06-29.

Automatic conversion script
Id: cif_fix_values 1698 2011-06-07 10:41:20Z adriana 
;
_cod_original_sg_symbol_H-M 'P 21/n'
_cod_database_code 2104967
_cod_database_fobs_code 2104967

loop_
_symmetry_equiv_pos_as_xyz
'x, y, z'
'-x+1/2, y+1/2, -z+1/2'
'-x, -y, -z'
'x-1/2, -y-1/2, z-1/2'

loop_
_atom_site_type_symbol
_atom_site_label
_atom_site_fract_x
_atom_site_fract_y
_atom_site_fract_z
_atom_site_U_iso_or_equiv
_atom_site_adp_type
_atom_site_calc_flag
_atom_site_refinement_flags
_atom_site_occupancy
_atom_site_symmetry_multiplicity
_atom_site_disorder_assembly
_atom_site_disorder_group
P P1A 0.12973(8) 0.17163(7) 0.11211(2) 0.0221(2) Uani d . 1 1 . .
O O1A -0.0099(2) 0.18993(18) 0.12702(5) 0.0280(5) Uani d . 1 1 . .
O O2A 0.2108(2) 0.4672(2) 0.02084(6) 0.0362(6) Uani d . 1 1 . .
O O3A 0.0501(2) -0.2110(2) 0.07806(7) 0.0458(6) Uani d . 1 1 . .
N N1A 0.2626(3) 0.1811(3) 0.14762(7) 0.0242(6) Uani d . 1 1 . .
H H1AA 0.327(3) 0.224(3) 0.1429(8) 0.024(9) Uiso d . 1 1 . .
N N2A 0.1556(2) 0.2759(2) 0.07677(6) 0.0214(6) Uani d . 1 1 . .
N N3A 0.1455(2) 0.0386(2) 0.08912(7) 0.0264(6) Uani d . 1 1 . .
C C1A 0.2682(3) 0.1409(3) 0.18865(8) 0.0242(7) Uani d . 1 1 . .
C C2A 0.3779(3) 0.1840(3) 0.21643(8) 0.0306(8) Uani d . 1 1 . .
H H2AA 0.4453 0.2408 0.2077 0.037 Uiso calc R 1 1 . .
C C3A 0.3893(4) 0.1447(3) 0.25646(9) 0.0373(9) Uani d . 1 1 . .
H H3AA 0.4647 0.1751 0.2750 0.045 Uiso calc R 1 1 . .
C C4A 0.2929(4) 0.0615(3) 0.27040(9) 0.0358(8) Uani d . 1 1 . .
C C5A 0.1844(3) 0.0194(3) 0.24244(9) 0.0333(8) Uani d . 1 1 . .
H H5AA 0.1173 -0.0378 0.2511 0.040 Uiso calc R 1 1 . .
C C6A 0.1715(3) 0.0588(3) 0.20222(9) 0.0307(8) Uani d . 1 1 . .
H H6AA 0.0955 0.0290 0.1838 0.037 Uiso calc R 1 1 . .
C C7A 0.1391(3) 0.4087(3) 0.08661(8) 0.0254(7) Uani d . 1 1 . .
H H7AA 0.2276 0.4401 0.1016 0.030 Uiso calc R 1 1 . .
H H7AB 0.0622 0.4185 0.1044 0.030 Uiso calc R 1 1 . .
C C8A 0.1054(3) 0.4834(3) 0.04846(9) 0.0325(8) Uani d . 1 1 . .
H H8AA 0.0123 0.4573 0.0349 0.039 Uiso calc R 1 1 . .
H H8AB 0.0993 0.5728 0.0556 0.039 Uiso calc R 1 1 . .
C C9A 0.2186(3) 0.3391(3) 0.01067(8) 0.0337(8) Uani d . 1 1 . .
H H9AA 0.2884 0.3281 -0.0093 0.040 Uiso calc R 1 1 . .
H H9AB 0.1255 0.3113 -0.0024 0.040 Uiso calc R 1 1 . .
C C10A 0.2604(3) 0.2584(3) 0.04742(8) 0.0268(7) Uani d . 1 1 . .
H H10A 0.2632 0.1697 0.0392 0.032 Uiso calc R 1 1 . .
H H10B 0.3555 0.2824 0.0601 0.032 Uiso calc R 1 1 . .
C C11A 0.2397(3) -0.0649(3) 0.10124(9) 0.0330(8) Uani d . 1 1 . .
H H11A 0.3039 -0.0415 0.1256 0.040 Uiso calc R 1 1 . .
H H11B 0.2979 -0.0851 0.0790 0.040 Uiso calc R 1 1 . .
C C12A 0.1522(4) -0.1782(3) 0.11074(10) 0.0423(9) Uani d . 1 1 . .
H H12A 0.2162 -0.2500 0.1171 0.051 Uiso calc R 1 1 . .
H H12B 0.1037 -0.1605 0.1352 0.051 Uiso calc R 1 1 . .
C C13A -0.0420(4) -0.1082(3) 0.06783(11) 0.0445(9) Uani d . 1 1 . .
H H13A -0.0924 -0.0862 0.0916 0.053 Uiso calc R 1 1 . .
H H13B -0.1133 -0.1322 0.0451 0.053 Uiso calc R 1 1 . .
C C14A 0.0394(3) 0.0024(3) 0.05551(9) 0.0354(8) Uani d . 1 1 . .
H H14A 0.0868 -0.0182 0.0311 0.043 Uiso calc R 1 1 . .
H H14B -0.0260 0.0729 0.0486 0.043 Uiso calc R 1 1 . .
C C15A 0.3072(4) 0.0149(3) 0.31375(9) 0.0497(10) Uani d . 1 1 . .
H H15A 0.3605 0.0758 0.3314 0.075 Uiso calc R 1 1 . .
H H15B 0.3574 -0.0650 0.3153 0.075 Uiso calc R 1 1 . .
H H15C 0.2131 0.0038 0.3227 0.075 Uiso calc R 1 1 . .
P P1B 0.37122(8) 0.64805(7) 0.88129(2) 0.0233(2) Uani d . 1 1 . .
O O1B 0.5141(2) 0.66601(18) 0.86859(5) 0.0279(5) Uani d . 1 1 . .
O O2B 0.2944(2) 0.8999(2) 0.98557(6) 0.0360(6) Uani d . 1 1 . .
O O3B 0.3413(3) 0.2389(2) 0.89916(7) 0.0492(7) Uani d . 1 1 . .
N N1B 0.2416(3) 0.6832(2) 0.84674(7) 0.0246(6) Uani d . 1 1 . .
H H1BA 0.172(3) 0.722(3) 0.8549(8) 0.031(9) Uiso d . 1 1 . .
N N2B 0.3490(2) 0.7356(2) 0.92136(6) 0.0234(6) Uani d . 1 1 . .
N N3B 0.3472(2) 0.5017(2) 0.89366(7) 0.0259(6) Uani d . 1 1 . .
C C1B 0.2223(3) 0.6413(3) 0.80566(8) 0.0241(7) Uani d . 1 1 . .
C C2B 0.1041(3) 0.6827(3) 0.78086(8) 0.0318(8) Uani d . 1 1 . .
H H2BA 0.0397 0.7386 0.7915 0.038 Uiso calc R 1 1 . .
C C3B 0.0800(4) 0.6431(3) 0.74091(9) 0.0388(9) Uani d . 1 1 . .
H H3BA -0.0009 0.6727 0.7244 0.047 Uiso calc R 1 1 . .
C C4B 0.1716(4) 0.5607(3) 0.72420(9) 0.0353(8) Uani d . 1 1 . .
C C5B 0.2891(3) 0.5208(3) 0.74934(9) 0.0366(8) Uani d . 1 1 . .
H H5BA 0.3536 0.4648 0.7388 0.044 Uiso calc R 1 1 . .
C C6B 0.3151(3) 0.5605(3) 0.78948(8) 0.0306(8) Uani d . 1 1 . .
H H6BA 0.3968 0.5320 0.8059 0.037 Uiso calc R 1 1 . .
C C7B 0.3619(3) 0.8719(3) 0.91702(8) 0.0281(7) Uani d . 1 1 . .
H H7BA 0.2721 0.9062 0.9036 0.034 Uiso calc R 1 1 . .
H H7BB 0.4377 0.8911 0.8996 0.034 Uiso calc R 1 1 . .
C C8B 0.3956(3) 0.9321(3) 0.95827(9) 0.0370(8) Uani d . 1 1 . .
H H8BA 0.4907 0.9053 0.9701 0.044 Uiso calc R 1 1 . .
H H8BB 0.3973 1.0239 0.9550 0.044 Uiso calc R 1 1 . .
C C9B 0.2883(3) 0.7674(3) 0.99015(8) 0.0356(8) Uani d . 1 1 . .
H H9BA 0.2189 0.7465 1.0094 0.043 Uiso calc R 1 1 . .
H H9BB 0.3819 0.7364 1.0018 0.043 Uiso calc R 1 1 . .
C C10B 0.2472(3) 0.7032(3) 0.95036(8) 0.0279(7) Uani d . 1 1 . .
H H10C 0.2463 0.6118 0.9545 0.033 Uiso calc R 1 1 . .
H H10D 0.1510 0.7296 0.9393 0.033 Uiso calc R 1 1 . .
C C11B 0.2147(3) 0.4322(3) 0.88771(9) 0.0310(8) Uani d . 1 1 . .
H H11C 0.1465 0.4769 0.8681 0.037 Uiso calc R 1 1 . .
H H11D 0.1732 0.4254 0.9139 0.037 Uiso calc R 1 1 . .
C C12B 0.2423(4) 0.3039(3) 0.87168(10) 0.0431(9) Uani d . 1 1 . .
H H12C 0.1526 0.2564 0.8679 0.052 Uiso calc R 1 1 . .
H H12D 0.2793 0.3111 0.8448 0.052 Uiso calc R 1 1 . .
C C13B 0.4719(4) 0.3034(3) 0.90311(11) 0.0426(9) Uani d . 1 1 . .
H H13C 0.5083 0.3082 0.8761 0.051 Uiso calc R 1 1 . .
H H13D 0.5413 0.2562 0.9216 0.051 Uiso calc R 1 1 . .
C C14B 0.4582(3) 0.4335(3) 0.91956(9) 0.0350(8) Uani d . 1 1 . .
H H14C 0.4332 0.4295 0.9479 0.042 Uiso calc R 1 1 . .
H H14D 0.5495 0.4779 0.9198 0.042 Uiso calc R 1 1 . .
C C15B 0.1447(4) 0.5134(3) 0.68097(9) 0.0477(10) Uani d . 1 1 . .
H H15D 0.0653 0.5592 0.6666 0.072 Uiso calc R 1 1 . .
H H15E 0.1219 0.4243 0.6813 0.072 Uiso calc R 1 1 . .
H H15F 0.2294 0.5261 0.6669 0.072 Uiso calc R 1 1 . .

loop_
_atom_site_aniso_label
_atom_site_aniso_U_11
_atom_site_aniso_U_22
_atom_site_aniso_U_33
_atom_site_aniso_U_12
_atom_site_aniso_U_13
_atom_site_aniso_U_23
P1A 0.0185(4) 0.0294(5) 0.0183(4) 0.0009(4) 0.0011(3) 0.0015(3)
O1A 0.0181(12) 0.0387(13) 0.0275(10) 0.0018(9) 0.0038(9) 0.0019(10)
O2A 0.0372(15) 0.0364(15) 0.0349(12) -0.0030(11) 0.0037(10) 0.0098(11)
O3A 0.0428(16) 0.0316(14) 0.0631(15) -0.0007(11) 0.0056(13) -0.0058(12)
N1A 0.0177(16) 0.0358(17) 0.0188(12) -0.0064(13) 0.0010(11) 0.0061(12)
N2A 0.0184(14) 0.0269(15) 0.0195(11) 0.0023(11) 0.0040(10) 0.0015(11)
N3A 0.0249(15) 0.0244(15) 0.0291(13) 0.0036(11) -0.0016(11) 0.0014(11)
C1A 0.0236(18) 0.0286(18) 0.0205(14) 0.0048(14) 0.0029(12) 0.0010(14)
C2A 0.032(2) 0.034(2) 0.0257(15) -0.0073(15) -0.0007(14) 0.0006(14)
C3A 0.043(2) 0.043(2) 0.0235(16) -0.0013(17) -0.0076(15) 0.0032(16)
C4A 0.049(2) 0.037(2) 0.0213(16) 0.0057(17) 0.0033(15) 0.0027(15)
C5A 0.034(2) 0.036(2) 0.0299(16) 0.0010(16) 0.0079(14) 0.0086(15)
C6A 0.027(2) 0.037(2) 0.0270(16) -0.0028(15) -0.0013(14) 0.0071(15)
C7A 0.0280(19) 0.0241(18) 0.0231(15) 0.0025(14) -0.0017(13) -0.0021(13)
C8A 0.031(2) 0.031(2) 0.0345(17) 0.0010(15) 0.0012(15) 0.0045(15)
C9A 0.032(2) 0.048(2) 0.0210(15) -0.0008(16) 0.0054(13) 0.0027(16)
C10A 0.0248(18) 0.0348(19) 0.0215(14) -0.0003(14) 0.0062(12) 0.0010(14)
C11A 0.032(2) 0.031(2) 0.0366(18) 0.0047(15) 0.0074(15) 0.0016(15)
C12A 0.047(2) 0.032(2) 0.049(2) 0.0091(17) 0.0113(18) 0.0089(17)
C13A 0.037(2) 0.034(2) 0.062(2) 0.0003(17) 0.0008(18) -0.0116(18)
C14A 0.035(2) 0.039(2) 0.0303(17) 0.0029(16) -0.0048(15) -0.0100(16)
C15A 0.068(3) 0.055(3) 0.0250(17) 0.002(2) 0.0030(17) 0.0112(18)
P1B 0.0187(5) 0.0311(5) 0.0199(4) -0.0016(4) 0.0019(3) -0.0002(4)
O1B 0.0176(12) 0.0384(13) 0.0280(10) -0.0051(9) 0.0031(9) -0.0022(10)
O2B 0.0291(14) 0.0507(16) 0.0289(11) 0.0001(11) 0.0063(10) -0.0096(11)
O3B 0.0555(18) 0.0375(15) 0.0550(15) 0.0029(13) 0.0083(13) 0.0053(12)
N1B 0.0216(16) 0.0331(17) 0.0192(12) 0.0054(12) 0.0023(11) -0.0024(11)
N2B 0.0219(15) 0.0298(15) 0.0187(11) -0.0043(11) 0.0025(10) 0.0012(11)
N3B 0.0136(14) 0.0323(15) 0.0318(13) 0.0026(11) 0.0018(11) 0.0025(12)
C1B 0.0251(18) 0.0237(18) 0.0227(14) -0.0033(14) -0.0008(13) -0.0007(13)
C2B 0.036(2) 0.031(2) 0.0271(15) 0.0035(15) -0.0013(14) -0.0039(14)
C3B 0.043(2) 0.042(2) 0.0283(16) 0.0033(17) -0.0113(15) -0.0033(16)
C4B 0.046(2) 0.035(2) 0.0246(16) -0.0082(17) 0.0004(15) -0.0006(15)
C5B 0.039(2) 0.038(2) 0.0338(17) -0.0002(16) 0.0096(16) -0.0054(16)
C6B 0.027(2) 0.040(2) 0.0245(16) 0.0040(15) -0.0002(14) -0.0052(15)
C7B 0.0272(19) 0.032(2) 0.0249(15) -0.0022(14) 0.0023(13) 0.0014(14)
C8B 0.030(2) 0.045(2) 0.0355(18) -0.0084(16) 0.0039(15) -0.0126(16)
C9B 0.032(2) 0.050(2) 0.0247(16) 0.0035(16) 0.0028(14) 0.0013(16)
C10B 0.0263(19) 0.036(2) 0.0218(14) 0.0008(14) 0.0065(13) 0.0010(14)
C11B 0.0220(19) 0.034(2) 0.0376(18) -0.0060(14) 0.0059(14) 0.0032(16)
C12B 0.043(2) 0.039(2) 0.047(2) -0.0116(17) 0.0010(17) 0.0005(18)
C13B 0.035(2) 0.044(2) 0.050(2) 0.0146(17) 0.0091(17) 0.0123(18)
C14B 0.0250(19) 0.042(2) 0.0384(18) 0.0018(15) 0.0057(15) 0.0126(16)
C15B 0.069(3) 0.047(2) 0.0266(17) -0.004(2) 0.0008(17) -0.0068(17)

loop_
_atom_type_symbol
_atom_type_description
_atom_type_scat_dispersion_real
_atom_type_scat_dispersion_imag
_atom_type_scat_source
C C 0.0033 0.0016 'International Tables Vol C Tables 4.2.6.8 and 6.1.1.4'
H H 0.0000 0.0000 'International Tables Vol C Tables 4.2.6.8 and 6.1.1.4'
N N 0.0061 0.0033 'International Tables Vol C Tables 4.2.6.8 and 6.1.1.4'
O O 0.0106 0.0060 'International Tables Vol C Tables 4.2.6.8 and 6.1.1.4'
P P 0.1023 0.0942 'International Tables Vol C Tables 4.2.6.8 and 6.1.1.4'

loop_
_geom_angle_atom_site_label_1
_geom_angle_atom_site_label_2
_geom_angle_atom_site_label_3
_geom_angle_site_symmetry_1
_geom_angle_site_symmetry_3
_geom_angle
_geom_angle_publ_flag
O1A P1A N3A . . 113.64(12) ?
O1A P1A N1A . . 114.10(12) ?
N3A P1A N1A . . 106.59(13) ?
O1A P1A N2A . . 110.54(11) ?
N3A P1A N2A . . 103.66(12) ?
N1A P1A N2A . . 107.62(13) ?
C9A O2A C8A . . 109.0(2) ?
C12A O3A C13A . . 110.1(2) ?
C1A N1A P1A . . 128.0(2) ?
C1A N1A H1AA . . 114(2) ?
P1A N1A H1AA . . 117(2) ?
C10A N2A C7A . . 111.3(2) ?
C10A N2A P1A . . 122.62(19) ?
C7A N2A P1A . . 118.14(18) ?
C11A N3A C14A . . 111.1(2) ?
C11A N3A P1A . . 128.57(19) ?
C14A N3A P1A . . 119.4(2) ?
C6A C1A C2A . . 118.5(3) ?
C6A C1A N1A . . 123.0(3) ?
C2A C1A N1A . . 118.5(3) ?
C3A C2A C1A . . 120.4(3) ?
C3A C2A H2AA . . 119.8 ?
C1A C2A H2AA . . 119.8 ?
C2A C3A C4A . . 121.6(3) ?
C2A C3A H3AA . . 119.2 ?
C4A C3A H3AA . . 119.2 ?
C5A C4A C3A . . 117.4(3) ?
C5A C4A C15A . . 120.7(3) ?
C3A C4A C15A . . 121.9(3) ?
C6A C5A C4A . . 121.5(3) ?
C6A C5A H5AA . . 119.2 ?
C4A C5A H5AA . . 119.2 ?
C1A C6A C5A . . 120.6(3) ?
C1A C6A H6AA . . 119.7 ?
C5A C6A H6AA . . 119.7 ?
N2A C7A C8A . . 110.5(2) ?
N2A C7A H7AA . . 109.6 ?
C8A C7A H7AA . . 109.6 ?
N2A C7A H7AB . . 109.6 ?
C8A C7A H7AB . . 109.6 ?
H7AA C7A H7AB . . 108.1 ?
O2A C8A C7A . . 111.5(2) ?
O2A C8A H8AA . . 109.3 ?
C7A C8A H8AA . . 109.3 ?
O2A C8A H8AB . . 109.3 ?
C7A C8A H8AB . . 109.3 ?
H8AA C8A H8AB . . 108.0 ?
O2A C9A C10A . . 112.4(2) ?
O2A C9A H9AA . . 109.1 ?
C10A C9A H9AA . . 109.1 ?
O2A C9A H9AB . . 109.1 ?
C10A C9A H9AB . . 109.1 ?
H9AA C9A H9AB . . 107.9 ?
N2A C10A C9A . . 108.4(2) ?
N2A C10A H10A . . 110.0 ?
C9A C10A H10A . . 110.0 ?
N2A C10A H10B . . 110.0 ?
C9A C10A H10B . . 110.0 ?
H10A C10A H10B . . 108.4 ?
N3A C11A C12A . . 109.3(3) ?
N3A C11A H11A . . 109.8 ?
C12A C11A H11A . . 109.8 ?
N3A C11A H11B . . 109.8 ?
C12A C11A H11B . . 109.8 ?
H11A C11A H11B . . 108.3 ?
O3A C12A C11A . . 112.8(3) ?
O3A C12A H12A . . 109.0 ?
C11A C12A H12A . . 109.0 ?
O3A C12A H12B . . 109.0 ?
C11A C12A H12B . . 109.0 ?
H12A C12A H12B . . 107.8 ?
O3A C13A C14A . . 110.8(3) ?
O3A C13A H13A . . 109.5 ?
C14A C13A H13A . . 109.5 ?
O3A C13A H13B . . 109.5 ?
C14A C13A H13B . . 109.5 ?
H13A C13A H13B . . 108.1 ?
N3A C14A C13A . . 109.7(3) ?
N3A C14A H14A . . 109.7 ?
C13A C14A H14A . . 109.7 ?
N3A C14A H14B . . 109.7 ?
C13A C14A H14B . . 109.7 ?
H14A C14A H14B . . 108.2 ?
C4A C15A H15A . . 109.5 ?
C4A C15A H15B . . 109.5 ?
H15A C15A H15B . . 109.5 ?
C4A C15A H15C . . 109.5 ?
H15A C15A H15C . . 109.5 ?
H15B C15A H15C . . 109.5 ?
O1B P1B N1B . . 115.00(13) ?
O1B P1B N3B . . 110.58(12) ?
N1B P1B N3B . . 106.18(13) ?
O1B P1B N2B . . 110.57(12) ?
N1B P1B N2B . . 106.05(13) ?
N3B P1B N2B . . 108.12(12) ?
C8B O2B C9B . . 110.1(2) ?
C13B O3B C12B . . 109.6(2) ?
C1B N1B P1B . . 127.2(2) ?
C1B N1B H1BA . . 115.6(19) ?
P1B N1B H1BA . . 116.5(19) ?
C10B N2B C7B . . 111.3(2) ?
C10B N2B P1B . . 122.21(19) ?
C7B N2B P1B . . 117.82(18) ?
C11B N3B C14B . . 112.3(2) ?
C11B N3B P1B . . 126.49(19) ?
C14B N3B P1B . . 120.36(19) ?
C6B C1B C2B . . 118.8(3) ?
C6B C1B N1B . . 122.8(3) ?
C2B C1B N1B . . 118.4(3) ?
C3B C2B C1B . . 120.4(3) ?
C3B C2B H2BA . . 119.8 ?
C1B C2B H2BA . . 119.8 ?
C2B C3B C4B . . 121.6(3) ?
C2B C3B H3BA . . 119.2 ?
C4B C3B H3BA . . 119.2 ?
C5B C4B C3B . . 117.2(3) ?
C5B C4B C15B . . 120.5(3) ?
C3B C4B C15B . . 122.3(3) ?
C6B C5B C4B . . 121.8(3) ?
C6B C5B H5BA . . 119.1 ?
C4B C5B H5BA . . 119.1 ?
C1B C6B C5B . . 120.2(3) ?
C1B C6B H6BA . . 119.9 ?
C5B C6B H6BA . . 119.9 ?
N2B C7B C8B . . 110.4(2) ?
N2B C7B H7BA . . 109.6 ?
C8B C7B H7BA . . 109.6 ?
N2B C7B H7BB . . 109.6 ?
C8B C7B H7BB . . 109.6 ?
H7BA C7B H7BB . . 108.1 ?
O2B C8B C7B . . 111.8(2) ?
O2B C8B H8BA . . 109.3 ?
C7B C8B H8BA . . 109.3 ?
O2B C8B H8BB . . 109.3 ?
C7B C8B H8BB . . 109.3 ?
H8BA C8B H8BB . . 107.9 ?
O2B C9B C10B . . 111.9(2) ?
O2B C9B H9BA . . 109.2 ?
C10B C9B H9BA . . 109.2 ?
O2B C9B H9BB . . 109.2 ?
C10B C9B H9BB . . 109.2 ?
H9BA C9B H9BB . . 107.9 ?
N2B C10B C9B . . 109.4(2) ?
N2B C10B H10C . . 109.8 ?
C9B C10B H10C . . 109.8 ?
N2B C10B H10D . . 109.8 ?
C9B C10B H10D . . 109.8 ?
H10C C10B H10D . . 108.3 ?
N3B C11B C12B . . 109.5(3) ?
N3B C11B H11C . . 109.8 ?
C12B C11B H11C . . 109.8 ?
N3B C11B H11D . . 109.8 ?
C12B C11B H11D . . 109.8 ?
H11C C11B H11D . . 108.2 ?
O3B C12B C11B . . 110.6(3) ?
O3B C12B H12C . . 109.5 ?
C11B C12B H12C . . 109.5 ?
O3B C12B H12D . . 109.5 ?
C11B C12B H12D . . 109.5 ?
H12C C12B H12D . . 108.1 ?
O3B C13B C14B . . 112.1(3) ?
O3B C13B H13C . . 109.2 ?
C14B C13B H13C . . 109.2 ?
O3B C13B H13D . . 109.2 ?
C14B C13B H13D . . 109.2 ?
H13C C13B H13D . . 107.9 ?
N3B C14B C13B . . 109.4(2) ?
N3B C14B H14C . . 109.8 ?
C13B C14B H14C . . 109.8 ?
N3B C14B H14D . . 109.8 ?
C13B C14B H14D . . 109.8 ?
H14C C14B H14D . . 108.2 ?
C4B C15B H15D . . 109.5 ?
C4B C15B H15E . . 109.5 ?
H15D C15B H15E . . 109.5 ?
C4B C15B H15F . . 109.5 ?
H15D C15B H15F . . 109.5 ?
H15E C15B H15F . . 109.5 ?

loop_
_geom_bond_atom_site_label_1
_geom_bond_atom_site_label_2
_geom_bond_site_symmetry_2
_geom_bond_distance
_geom_bond_publ_flag
P1A O1A . 1.478(2) ?
P1A N3A . 1.630(2) ?
P1A N1A . 1.634(2) ?
P1A N2A . 1.652(2) ?
O2A C9A . 1.418(4) ?
O2A C8A . 1.434(4) ?
O3A C12A . 1.418(4) ?
O3A C13A . 1.426(4) ?
N1A C1A . 1.416(3) ?
N1A H1AA . 0.79(3) ?
N2A C10A . 1.473(3) ?
N2A C7A . 1.473(3) ?
N3A C11A . 1.456(3) ?
N3A C14A . 1.471(3) ?
C1A C6A . 1.382(4) ?
C1A C2A . 1.394(4) ?
C2A C3A . 1.380(4) ?
C2A H2AA . 0.9500 ?
C3A C4A . 1.392(4) ?
C3A H3AA . 0.9500 ?
C4A C5A . 1.386(4) ?
C4A C15A . 1.508(4) ?
C5A C6A . 1.385(4) ?
C5A H5AA . 0.9500 ?
C6A H6AA . 0.9500 ?
C7A C8A . 1.498(4) ?
C7A H7AA . 0.9900 ?
C7A H7AB . 0.9900 ?
C8A H8AA . 0.9900 ?
C8A H8AB . 0.9900 ?
C9A C10A . 1.508(4) ?
C9A H9AA . 0.9900 ?
C9A H9AB . 0.9900 ?
C10A H10A . 0.9900 ?
C10A H10B . 0.9900 ?
C11A C12A . 1.524(4) ?
C11A H11A . 0.9900 ?
C11A H11B . 0.9900 ?
C12A H12A . 0.9900 ?
C12A H12B . 0.9900 ?
C13A C14A . 1.497(5) ?
C13A H13A . 0.9900 ?
C13A H13B . 0.9900 ?
C14A H14A . 0.9900 ?
C14A H14B . 0.9900 ?
C15A H15A . 0.9800 ?
C15A H15B . 0.9800 ?
C15A H15C . 0.9800 ?
P1B O1B . 1.477(2) ?
P1B N1B . 1.633(2) ?
P1B N3B . 1.643(3) ?
P1B N2B . 1.653(2) ?
O2B C8B . 1.428(4) ?
O2B C9B . 1.431(4) ?
O3B C13B . 1.417(4) ?
O3B C12B . 1.421(4) ?
N1B C1B . 1.421(3) ?
N1B H1BA . 0.85(3) ?
N2B C10B . 1.474(4) ?
N2B C7B . 1.474(4) ?
N3B C11B . 1.460(3) ?
N3B C14B . 1.481(3) ?
C1B C6B . 1.384(4) ?
C1B C2B . 1.392(4) ?
C2B C3B . 1.381(4) ?
C2B H2BA . 0.9500 ?
C3B C4B . 1.395(5) ?
C3B H3BA . 0.9500 ?
C4B C5B . 1.388(4) ?
C4B C15B . 1.510(4) ?
C5B C6B . 1.388(4) ?
C5B H5BA . 0.9500 ?
C6B H6BA . 0.9500 ?
C7B C8B . 1.510(4) ?
C7B H7BA . 0.9900 ?
C7B H7BB . 0.9900 ?
C8B H8BA . 0.9900 ?
C8B H8BB . 0.9900 ?
C9B C10B . 1.497(4) ?
C9B H9BA . 0.9900 ?
C9B H9BB . 0.9900 ?
C10B H10C . 0.9900 ?
C10B H10D . 0.9900 ?
C11B C12B . 1.507(4) ?
C11B H11C . 0.9900 ?
C11B H11D . 0.9900 ?
C12B H12C . 0.9900 ?
C12B H12D . 0.9900 ?
C13B C14B . 1.507(4) ?
C13B H13C . 0.9900 ?
C13B H13D . 0.9900 ?
C14B H14C . 0.9900 ?
C14B H14D . 0.9900 ?
C15B H15D . 0.9800 ?
C15B H15E . 0.9800 ?
C15B H15F . 0.9800 ?

loop_
_geom_hbond_atom_site_label_D
_geom_hbond_atom_site_label_H
_geom_hbond_atom_site_label_A
_geom_hbond_site_symmetry_A
_geom_hbond_distance_DH
_geom_hbond_distance_HA
_geom_hbond_distance_DA
_geom_hbond_angle_DHA
_geom_hbond_publ_flag
N1A H1AA O1B 3_666 0.79(3) 1.99(3) 2.780(4) 179(2) yes
N1B H1BA O1A 3_566 0.85(3) 1.95(3) 2.804(3) 179(4) yes

loop_
_geom_torsion_atom_site_label_1
_geom_torsion_atom_site_label_2
_geom_torsion_atom_site_label_3
_geom_torsion_atom_site_label_4
_geom_torsion_site_symmetry_1
_geom_torsion_site_symmetry_2
_geom_torsion_site_symmetry_3
_geom_torsion_site_symmetry_4
_geom_torsion
_geom_torsion_publ_flag
O1A P1A N1A C1A . . . . 35.8(3) ?
N3A P1A N1A C1A . . . . -90.5(3) ?
N2A P1A N1A C1A . . . . 158.8(3) ?
O1A P1A N2A C10A . . . . -160.0(2) ?
N3A P1A N2A C10A . . . . -37.8(2) ?
N1A P1A N2A C10A . . . . 74.8(2) ?
O1A P1A N2A C7A . . . . 53.8(2) ?
N3A P1A N2A C7A . . . . 175.95(19) ?
N1A P1A N2A C7A . . . . -71.4(2) ?
O1A P1A N3A C11A . . . . -115.6(3) ?
N1A P1A N3A C11A . . . . 11.0(3) ?
N2A P1A N3A C11A . . . . 124.4(3) ?
O1A P1A N3A C14A . . . . 52.9(3) ?
N1A P1A N3A C14A . . . . 179.4(2) ?
N2A P1A N3A C14A . . . . -67.2(2) ?
P1A N1A C1A C6A . . . . 16.8(5) ?
P1A N1A C1A C2A . . . . -164.6(2) ?
C6A C1A C2A C3A . . . . 0.3(5) ?
N1A C1A C2A C3A . . . . -178.4(3) ?
C1A C2A C3A C4A . . . . 0.0(5) ?
C2A C3A C4A C5A . . . . 0.0(5) ?
C2A C3A C4A C15A . . . . 178.0(3) ?
C3A C4A C5A C6A . . . . -0.3(5) ?
C15A C4A C5A C6A . . . . -178.4(3) ?
C2A C1A C6A C5A . . . . -0.6(5) ?
N1A C1A C6A C5A . . . . 178.0(3) ?
C4A C5A C6A C1A . . . . 0.7(5) ?
C10A N2A C7A C8A . . . . 54.1(3) ?
P1A N2A C7A C8A . . . . -156.1(2) ?
C9A O2A C8A C7A . . . . 59.2(3) ?
N2A C7A C8A O2A . . . . -56.3(3) ?
C8A O2A C9A C10A . . . . -61.1(3) ?
C7A N2A C10A C9A . . . . -54.2(3) ?
P1A N2A C10A C9A . . . . 157.56(19) ?
O2A C9A C10A N2A . . . . 58.7(3) ?
C14A N3A C11A C12A . . . . -53.8(3) ?
P1A N3A C11A C12A . . . . 115.5(3) ?
C13A O3A C12A C11A . . . . -57.7(4) ?
N3A C11A C12A O3A . . . . 54.9(4) ?
C12A O3A C13A C14A . . . . 59.6(4) ?
C11A N3A C14A C13A . . . . 56.9(3) ?
P1A N3A C14A C13A . . . . -113.5(3) ?
O3A C13A C14A N3A . . . . -59.2(4) ?
O1B P1B N1B C1B . . . . 51.0(3) ?
N3B P1B N1B C1B . . . . -71.7(3) ?
N2B P1B N1B C1B . . . . 173.5(3) ?
O1B P1B N2B C10B . . . . -154.6(2) ?
N1B P1B N2B C10B . . . . 80.1(2) ?
N3B P1B N2B C10B . . . . -33.5(2) ?
O1B P1B N2B C7B . . . . 60.4(2) ?
N1B P1B N2B C7B . . . . -64.9(2) ?
N3B P1B N2B C7B . . . . -178.39(19) ?
O1B P1B N3B C11B . . . . -146.5(2) ?
N1B P1B N3B C11B . . . . -21.1(3) ?
N2B P1B N3B C11B . . . . 92.4(3) ?
O1B P1B N3B C14B . . . . 44.9(2) ?
N1B P1B N3B C14B . . . . 170.3(2) ?
N2B P1B N3B C14B . . . . -76.3(2) ?
P1B N1B C1B C6B . . . . 0.9(5) ?
P1B N1B C1B C2B . . . . -179.7(2) ?
C6B C1B C2B C3B . . . . 0.3(5) ?
N1B C1B C2B C3B . . . . -179.1(3) ?
C1B C2B C3B C4B . . . . 0.3(5) ?
C2B C3B C4B C5B . . . . -0.6(5) ?
C2B C3B C4B C15B . . . . 178.1(3) ?
C3B C4B C5B C6B . . . . 0.2(5) ?
C15B C4B C5B C6B . . . . -178.6(3) ?
C2B C1B C6B C5B . . . . -0.7(5) ?
N1B C1B C6B C5B . . . . 178.7(3) ?
C4B C5B C6B C1B . . . . 0.5(5) ?
C10B N2B C7B C8B . . . . 53.6(3) ?
P1B N2B C7B C8B . . . . -157.9(2) ?
C9B O2B C8B C7B . . . . 57.8(3) ?
N2B C7B C8B O2B . . . . -55.1(3) ?
C8B O2B C9B C10B . . . . -59.7(3) ?
C7B N2B C10B C9B . . . . -54.8(3) ?
P1B N2B C10B C9B . . . . 158.3(2) ?
O2B C9B C10B N2B . . . . 58.0(3) ?
C14B N3B C11B C12B . . . . -53.8(3) ?
P1B N3B C11B C12B . . . . 136.8(2) ?
C13B O3B C12B C11B . . . . -62.0(3) ?
N3B C11B C12B O3B . . . . 58.7(3) ?
C12B O3B C13B C14B . . . . 60.6(3) ?
C11B N3B C14B C13B . . . . 51.7(3) ?
P1B N3B C14B C13B . . . . -138.1(2) ?
O3B C13B C14B N3B . . . . -54.8(3) ?
